data_7204639
loop_
_publ_author_name
'Zou, Lei'
'Xu, Wei'
'Jia, Chunyang'
'Zhang, Deqing'
'Wang, Quanrui'
'Zhu, Daoben'

_publ_section_title
;
 Cation radical salts of ethylenedisulfanyl-bridged dimeric
 ethylenedithiotetrathiafulvalene with
 2,3,5,6-tetrafluoro-7,7,8,8-tetracyanoquinodimethane (TCNQF4), PF6?,
 AsF6?and BF4?: synthesis, structure and conducting properties
;
_journal_issue 7
_journal_name_full 'Journal of Materials Chemistry'
_journal_page_first 1646
_journal_paper_doi 10.1039/b303102k
_journal_volume 13
_journal_year 2003
_chemical_formula_sum 'C18 H14 B F4 S14'
_chemical_formula_weight 765.94
_space_group_IT_number 14
_symmetry_cell_setting monoclinic
_symmetry_space_group_name_Hall '-P 2yn'
_symmetry_space_group_name_H-M 'P 1 21/n 1'
_atom_sites_solution_hydrogens geom
_atom_sites_solution_primary direct
_atom_sites_solution_secondary difmap
_audit_creation_method SHELXL-97
_cell_angle_alpha 90.00
_cell_angle_beta 104.09(3)
_cell_angle_gamma 90.00
_cell_formula_units_Z 4
_cell_length_a 7.5666(15)
_cell_length_b 28.340(6)
_cell_length_c 13.239(3)
_cell_measurement_temperature 123(2)
_cell_volume 2753.5(11)
_computing_cell_refinement 'RAPID AUTO (Riogaku, 2001)'
_computing_data_collection 'RAPID AUTO (Riogaku, 2001)'
_computing_data_reduction 'RAPID AUTO (Riogaku, 2001)'
_computing_molecular_graphics 'SHELXTL (Siemens, 1994)'
_computing_publication_material 'SHELXTL (Siemens, 1994)'
_computing_structure_refinement 'SHELXL-97 (Sheldrick, 1997)'
_computing_structure_solution 'SHELXS-97 (Sheldrick, 1990)'
_diffrn_ambient_temperature 293(2)
_diffrn_measured_fraction_theta_full 0.957
_diffrn_measured_fraction_theta_max 0.957
_diffrn_measurement_device_type 'Rigaku R-AXIS RAPID IP'
_diffrn_measurement_method Oscillation
_diffrn_radiation_monochromator graphite
_diffrn_radiation_source 'rotating anode'
_diffrn_radiation_type MoK\a
_diffrn_radiation_wavelength 0.71073
_diffrn_reflns_av_R_equivalents 0.0471
_diffrn_reflns_av_sigmaI/netI 0.1279
_diffrn_reflns_limit_h_max 9
_diffrn_reflns_limit_h_min -9
_diffrn_reflns_limit_k_max 36
_diffrn_reflns_limit_k_min -36
_diffrn_reflns_limit_l_max 16
_diffrn_reflns_limit_l_min -16
_diffrn_reflns_number 10645
_diffrn_reflns_theta_full 27.35
_diffrn_reflns_theta_max 27.35
_diffrn_reflns_theta_min 2.14
_exptl_absorpt_coefficient_mu 1.144
_exptl_absorpt_correction_T_max 1.2691
_exptl_absorpt_correction_T_min 0.7699
_exptl_absorpt_correction_type T.Higashi
_exptl_crystal_colour black
_exptl_crystal_density_diffrn 1.848
_exptl_crystal_density_method 'not measured'
_exptl_crystal_description Plate
_exptl_crystal_F_000 1548
_exptl_crystal_size_max 0.4
_exptl_crystal_size_mid 0.3
_exptl_crystal_size_min 0.04
_refine_diff_density_max 0.711
_refine_diff_density_min -0.433
_refine_diff_density_rms 0.086
_refine_ls_extinction_method none
_refine_ls_goodness_of_fit_ref 0.784
_refine_ls_hydrogen_treatment mixed
_refine_ls_matrix_type full
_refine_ls_number_parameters 334
_refine_ls_number_reflns 5976
_refine_ls_number_restraints 0
_refine_ls_restrained_S_all 0.784
_refine_ls_R_factor_all 0.0849
_refine_ls_R_factor_gt 0.0404
_refine_ls_shift/su_max 0.020
_refine_ls_shift/su_mean 0.002
_refine_ls_structure_factor_coef Fsqd
_refine_ls_weighting_details 'calc w=1/[\s^2^(Fo^2^)+(0.0200P)^2^+0.0000P] where P=(Fo^2^+2Fc^2^)/3'
_refine_ls_weighting_scheme calc
_refine_ls_wR_factor_gt 0.0635
_refine_ls_wR_factor_ref 0.0689
_reflns_number_gt 3502
_reflns_number_total 5976
_reflns_threshold_expression >2sigma(I)
_cod_data_source_file b303102k.txt
_cod_data_source_block 1-BF4
_cod_original_cell_volume 2753.5(9)
_cod_original_sg_symbol_H-M P21/n
_cod_database_code 7204639

loop_
_symmetry_equiv_pos_as_xyz
'x, y, z'
'-x+1/2, y+1/2, -z+1/2'
'-x, -y, -z'
'x-1/2, -y-1/2, z-1/2'

loop_
_atom_site_label
_atom_site_type_symbol
_atom_site_fract_x
_atom_site_fract_y
_atom_site_fract_z
_atom_site_U_iso_or_equiv
_atom_site_adp_type
_atom_site_occupancy
_atom_site_symmetry_multiplicity
_atom_site_calc_flag
_atom_site_refinement_flags
_atom_site_disorder_assembly
_atom_site_disorder_group
S1 S 0.00729(13) 0.12894(3) -0.08526(7) 0.0224(2) Uani 1 1 d . . .
S2 S 0.12635(13) 0.12503(3) 0.18679(7) 0.0221(2) Uani 1 1 d . . .
S3 S 0.27217(13) 0.03178(3) 0.15827(7) 0.0217(2) Uani 1 1 d . . .
S4 S 0.16956(12) 0.03304(3) -0.07052(7) 0.0187(2) Uani 1 1 d . . .
S5 S 0.34006(12) -0.07244(3) -0.07260(7) 0.0197(2) Uani 1 1 d . . .
S6 S 0.44439(12) -0.07162(3) 0.15626(7) 0.0200(2) Uani 1 1 d . . .
S7 S 0.60829(13) -0.16922(3) 0.17059(7) 0.0230(2) Uani 1 1 d . . .
S8 S 0.53742(12) -0.12820(3) 0.40116(7) 0.0200(2) Uani 1 1 d . . .
S9 S 0.33230(12) -0.04180(3) 0.40840(7) 0.0178(2) Uani 1 1 d . . .
S10 S -0.03189(11) -0.08363(3) 0.33206(7) 0.0160(2) Uani 1 1 d . . .
S11 S 0.15445(12) 0.05916(3) 0.42211(7) 0.0182(2) Uani 1 1 d . . .
S12 S -0.21292(12) 0.02008(3) 0.34068(6) 0.0176(2) Uani 1 1 d . . .
S13 S -0.40509(13) 0.11046(3) 0.32465(7) 0.0224(2) Uani 1 1 d . . .
S14 S 0.03644(13) 0.15785(3) 0.42767(7) 0.0219(2) Uani 1 1 d . . .
C1 C 0.0847(5) 0.17756(12) 0.0017(3) 0.0201(8) Uani 1 1 d . . .
H1A H 0.2167 0.1790 0.0171 0.024 Uiso 1 1 calc R . .
H1B H 0.0375 0.2067 -0.0329 0.024 Uiso 1 1 calc R . .
C2 C 0.0260(5) 0.17376(13) 0.1034(2) 0.0235(9) Uani 1 1 d . . .
H2A H -0.1055 0.1706 0.0873 0.028 Uiso 1 1 calc R . .
H2B H 0.0573 0.2030 0.1418 0.028 Uiso 1 1 calc R . .
C3 C 0.1574(4) 0.08197(12) 0.0987(2) 0.0148(8) Uani 1 1 d . . .
C4 C 0.1113(4) 0.08246(12) -0.0063(3) 0.0171(8) Uani 1 1 d . . .
C5 C 0.2642(4) 0.00147(13) 0.0420(3) 0.0161(8) Uani 1 1 d . . .
C6 C 0.3368(4) -0.04242(13) 0.0416(3) 0.0182(8) Uani 1 1 d . . .
C7 C 0.4438(4) -0.12267(12) -0.0104(3) 0.0195(8) Uani 1 1 d . . .
H7A H 0.4661 -0.1486 -0.0486 0.023 Uiso 1 1 calc R . .
C8 C 0.4912(4) -0.12332(12) 0.0940(3) 0.0178(8) Uani 1 1 d . . .
C9 C 0.4331(5) -0.19072(13) 0.2327(2) 0.0210(9) Uani 1 1 d . . .
H9A H 0.3225 -0.1726 0.2070 0.025 Uiso 1 1 calc R . .
H9B H 0.4064 -0.2234 0.2131 0.025 Uiso 1 1 calc R . .
C10 C 0.4885(5) -0.18725(12) 0.3513(3) 0.0215(9) Uani 1 1 d . . .
H10A H 0.5956 -0.2067 0.3769 0.026 Uiso 1 1 calc R . .
H10B H 0.3911 -0.2001 0.3789 0.026 Uiso 1 1 calc R . .
C11 C 0.3212(4) -0.10222(12) 0.3809(2) 0.0147(8) Uani 1 1 d . . .
C12 C 0.1546(4) -0.12097(12) 0.3471(2) 0.0175(8) Uani 1 1 d . . .
H12A H 0.1393 -0.1530 0.3323 0.021 Uiso 1 1 calc R . .
C13 C 0.0971(5) -0.03332(12) 0.3740(2) 0.0147(8) Uani 1 1 d . . .
C14 C 0.0212(4) 0.00992(12) 0.3788(2) 0.0142(8) Uani 1 1 d . . .
C15 C -0.0279(5) 0.09930(12) 0.3979(2) 0.0161(8) Uani 1 1 d . . .
C16 C -0.1949(5) 0.08104(12) 0.3607(2) 0.0168(8) Uani 1 1 d . . .
C17 C -0.3419(5) 0.16750(12) 0.3827(3) 0.0212(9) Uani 1 1 d . . .
H17A H -0.4416 0.1894 0.3578 0.025 Uiso 1 1 calc R . .
H17B H -0.3230 0.1649 0.4576 0.025 Uiso 1 1 calc R . .
C18 C -0.1697(5) 0.18754(12) 0.3584(3) 0.0225(9) Uani 1 1 d . . .
H18A H -0.1604 0.2208 0.3763 0.027 Uiso 1 1 calc R . .
H18B H -0.1799 0.1850 0.2841 0.027 Uiso 1 1 calc R . .
B1 B 0.0052(6) -0.25234(17) 0.3430(4) 0.0296(11) Uani 1 1 d . . .
F1 F -0.1614(3) -0.24569(12) 0.3557(3) 0.1024(13) Uani 1 1 d . . .
F2 F 0.0244(4) -0.22997(9) 0.25271(19) 0.0752(10) Uani 1 1 d . . .
F3 F 0.1374(3) -0.23384(7) 0.42623(15) 0.0333(6) Uani 1 1 d . . .
F4 F 0.0363(3) -0.29977(7) 0.33503(15) 0.0355(6) Uani 1 1 d . . .

loop_
_atom_site_aniso_label
_atom_site_aniso_U_11
_atom_site_aniso_U_22
_atom_site_aniso_U_33
_atom_site_aniso_U_23
_atom_site_aniso_U_13
_atom_site_aniso_U_12
S1 0.0250(6) 0.0184(5) 0.0197(5) -0.0011(4) -0.0025(4) 0.0040(4)
S2 0.0294(6) 0.0192(5) 0.0189(5) 0.0004(4) 0.0081(4) 0.0049(5)
S3 0.0286(6) 0.0180(5) 0.0192(5) 0.0022(4) 0.0074(4) 0.0037(5)
S4 0.0196(5) 0.0175(5) 0.0181(5) -0.0014(4) 0.0032(4) 0.0013(4)
S5 0.0208(5) 0.0176(5) 0.0205(5) -0.0025(4) 0.0051(4) -0.0002(4)
S6 0.0255(5) 0.0147(5) 0.0209(5) 0.0000(4) 0.0078(4) 0.0018(4)
S7 0.0253(6) 0.0193(6) 0.0278(5) 0.0030(4) 0.0131(4) 0.0066(5)
S8 0.0157(5) 0.0184(5) 0.0243(5) -0.0030(4) 0.0019(4) 0.0036(4)
S9 0.0144(5) 0.0135(5) 0.0246(5) -0.0031(4) 0.0030(4) 0.0003(4)
S10 0.0147(5) 0.0137(5) 0.0186(5) -0.0013(4) 0.0020(4) 0.0011(4)
S11 0.0173(5) 0.0135(5) 0.0227(5) -0.0018(4) 0.0029(4) 0.0009(4)
S12 0.0157(5) 0.0153(5) 0.0195(5) -0.0018(4) 0.0000(4) 0.0017(4)
S13 0.0182(5) 0.0195(6) 0.0260(5) -0.0037(4) -0.0014(4) 0.0072(4)
S14 0.0246(6) 0.0139(5) 0.0254(5) -0.0021(4) 0.0026(4) 0.0011(4)
C1 0.019(2) 0.011(2) 0.028(2) -0.0033(17) 0.0006(17) 0.0005(16)
C2 0.023(2) 0.020(2) 0.026(2) 0.0021(17) 0.0034(18) 0.0042(18)
C3 0.0161(19) 0.014(2) 0.0162(18) 0.0014(15) 0.0074(15) 0.0002(16)
C4 0.0104(19) 0.018(2) 0.023(2) 0.0008(16) 0.0050(16) 0.0006(16)
C5 0.0121(18) 0.016(2) 0.0205(19) -0.0013(16) 0.0052(15) -0.0040(16)
C6 0.015(2) 0.020(2) 0.0208(19) -0.0003(17) 0.0063(16) -0.0012(17)
C7 0.022(2) 0.013(2) 0.0253(19) -0.0039(17) 0.0088(17) -0.0016(17)
C8 0.018(2) 0.0127(19) 0.0254(19) 0.0004(17) 0.0108(16) 0.0026(16)
C9 0.021(2) 0.018(2) 0.026(2) -0.0004(17) 0.0091(17) 0.0024(17)
C10 0.027(2) 0.015(2) 0.026(2) 0.0039(17) 0.0121(18) 0.0070(17)
C11 0.017(2) 0.0107(19) 0.0154(18) -0.0006(15) 0.0030(16) 0.0012(16)
C12 0.026(2) 0.0099(19) 0.0192(19) 0.0005(15) 0.0115(17) 0.0050(17)
C13 0.0188(19) 0.014(2) 0.0126(17) 0.0014(15) 0.0056(15) 0.0001(16)
C14 0.0135(19) 0.015(2) 0.0130(17) -0.0005(15) 0.0001(15) 0.0021(16)
C15 0.028(2) 0.0124(19) 0.0084(16) 0.0023(15) 0.0046(16) 0.0038(17)
C16 0.027(2) 0.011(2) 0.0135(18) -0.0007(15) 0.0056(16) 0.0046(17)
C17 0.028(2) 0.017(2) 0.0176(19) 0.0000(17) 0.0051(17) 0.0115(18)
C18 0.035(2) 0.014(2) 0.0180(19) 0.0023(16) 0.0058(18) 0.0063(18)
B1 0.028(3) 0.017(3) 0.042(3) -0.005(2) 0.004(2) 0.001(2)
F1 0.0333(18) 0.095(3) 0.180(4) -0.072(3) 0.029(2) 0.0076(18)
F2 0.116(3) 0.0467(19) 0.0455(17) 0.0172(15) -0.0148(17) -0.0305(18)
F3 0.0435(15) 0.0248(13) 0.0290(12) -0.0084(11) 0.0039(11) -0.0075(11)
F4 0.0490(15) 0.0167(13) 0.0320(12) -0.0028(10) -0.0074(11) 0.0006(11)

loop_
_atom_type_symbol
_atom_type_description
_atom_type_scat_dispersion_real
_atom_type_scat_dispersion_imag
_atom_type_scat_source
C C 0.0033 0.0016 'International Tables Vol C Tables 4.2.6.8 and 6.1.1.4'
H H 0.0000 0.0000 'International Tables Vol C Tables 4.2.6.8 and 6.1.1.4'
B B 0.0013 0.0007 'International Tables Vol C Tables 4.2.6.8 and 6.1.1.4'
F F 0.0171 0.0103 'International Tables Vol C Tables 4.2.6.8 and 6.1.1.4'
S S 0.1246 0.1234 'International Tables Vol C Tables 4.2.6.8 and 6.1.1.4'

loop_
_geom_angle_atom_site_label_1
_geom_angle_atom_site_label_2
_geom_angle_atom_site_label_3
_geom_angle
_geom_angle_site_symmetry_1
_geom_angle_site_symmetry_3
_geom_angle_publ_flag
C4 S1 C1 99.52(16) . . ?
C3 S2 C2 103.30(16) . . ?
C5 S3 C3 95.48(16) . . ?
C5 S4 C4 95.50(16) . . ?
C7 S5 C6 95.13(17) . . ?
C6 S6 C8 95.25(16) . . ?
C8 S7 C9 100.85(16) . . ?
C11 S8 C10 103.46(16) . . ?
C13 S9 C11 94.96(16) . . ?
C12 S10 C13 94.93(17) . . ?
C14 S11 C15 95.34(17) . . ?
C14 S12 C16 94.78(16) . . ?
C16 S13 C17 100.43(17) . . ?
C15 S14 C18 99.71(17) . . ?
C2 C1 S1 113.1(3) . . ?
C1 C2 S2 115.1(3) . . ?
C4 C3 S2 129.8(3) . . ?
C4 C3 S3 116.6(3) . . ?
S2 C3 S3 113.59(18) . . ?
C3 C4 S1 126.2(3) . . ?
C3 C4 S4 117.4(3) . . ?
S1 C4 S4 116.31(19) . . ?
C6 C5 S4 123.4(3) . . ?
C6 C5 S3 121.6(3) . . ?
S4 C5 S3 114.8(2) . . ?
C5 C6 S5 122.8(3) . . ?
C5 C6 S6 122.2(3) . . ?
S5 C6 S6 114.9(2) . . ?
C8 C7 S5 118.5(3) . . ?
C7 C8 S7 125.3(3) . . ?
C7 C8 S6 116.0(3) . . ?
S7 C8 S6 118.57(19) . . ?
C10 C9 S7 113.2(2) . . ?
C9 C10 S8 114.6(2) . . ?
C12 C11 S9 116.8(3) . . ?
C12 C11 S8 130.6(3) . . ?
S9 C11 S8 112.55(19) . . ?
C11 C12 S10 118.0(3) . . ?
C14 C13 S10 122.8(3) . . ?
C14 C13 S9 121.8(3) . . ?
S10 C13 S9 115.33(19) . . ?
C13 C14 S11 121.4(3) . . ?
C13 C14 S12 123.1(3) . . ?
S11 C14 S12 115.49(19) . . ?
C16 C15 S14 129.4(3) . . ?
C16 C15 S11 116.4(3) . . ?
S14 C15 S11 114.2(2) . . ?
C15 C16 S12 117.9(3) . . ?
C15 C16 S13 128.7(3) . . ?
S12 C16 S13 113.34(19) . . ?
C18 C17 S13 113.3(2) . . ?
C17 C18 S14 113.2(2) . . ?
F1 B1 F4 109.6(4) . . ?
F1 B1 F2 110.2(4) . . ?
F4 B1 F2 108.9(4) . . ?
F1 B1 F3 111.5(4) . . ?
F4 B1 F3 109.0(4) . . ?
F2 B1 F3 107.6(4) . . ?

loop_
_geom_bond_atom_site_label_1
_geom_bond_atom_site_label_2
_geom_bond_distance
_geom_bond_site_symmetry_2
_geom_bond_publ_flag
S1 C4 1.745(3) . ?
S1 C1 1.800(3) . ?
S2 C3 1.743(3) . ?
S2 C2 1.815(3) . ?
S3 C5 1.751(3) . ?
S3 C3 1.751(3) . ?
S4 C5 1.736(4) . ?
S4 C4 1.750(3) . ?
S5 C7 1.734(4) . ?
S5 C6 1.740(3) . ?
S6 C6 1.746(3) . ?
S6 C8 1.759(3) . ?
S7 C8 1.752(3) . ?
S7 C9 1.826(3) . ?
S8 C11 1.754(3) . ?
S8 C10 1.804(3) . ?
S9 C13 1.743(3) . ?
S9 C11 1.749(3) . ?
S10 C12 1.736(3) . ?
S10 C13 1.741(3) . ?
S11 C14 1.735(3) . ?
S11 C15 1.756(3) . ?
S12 C14 1.744(3) . ?
S12 C16 1.748(4) . ?
S13 C16 1.756(3) . ?
S13 C17 1.804(3) . ?
S14 C15 1.747(4) . ?
S14 C18 1.813(3) . ?
C1 C2 1.520(4) . ?
C3 C4 1.348(4) . ?
C5 C6 1.360(5) . ?
C7 C8 1.341(4) . ?
C9 C10 1.526(4) . ?
C11 C12 1.341(4) . ?
C13 C14 1.361(4) . ?
C15 C16 1.343(5) . ?
C17 C18 1.526(5) . ?
B1 F1 1.325(5) . ?
B1 F4 1.373(5) . ?
B1 F2 1.392(5) . ?
B1 F3 1.397(5) . ?
